data_4024191
loop_
_publ_author_name
'Jinhua Song'
'Hiroshi Yamataka'
'Zvi Rappoport'

_publ_section_title
;
 Dialkoxyphosphinyl-Substituted Enols of Carboxamides
;
_journal_name_full 'Journal of Organic Chemistry'
_journal_page_first 7605
_journal_page_last 7624
_journal_paper_doi 10.1021/jo0710679
_journal_volume 72
_journal_year 2007
_chemical_formula_moiety 'C12 H11 F5 N O6 P'
_chemical_formula_sum 'C12 H11 F5 N O6 P'
_chemical_formula_weight 391.19
_chemical_name_systematic
; 
 ? 
;
_space_group_IT_number 2
_symmetry_cell_setting triclinic
_symmetry_space_group_name_Hall '-P 1'
_symmetry_space_group_name_H-M 'P -1'
_atom_sites_solution_hydrogens geom
_atom_sites_solution_primary direct
_atom_sites_solution_secondary difmap
_audit_creation_method SHELXL-97
_cell_angle_alpha 100.2280(10)
_cell_angle_beta 96.5510(10)
_cell_angle_gamma 104.6930(10)
_cell_formula_units_Z 2
_cell_length_a 6.1721(4)
_cell_length_b 8.3012(6)
_cell_length_c 17.1703(12)
_cell_measurement_temperature 295(2)
_cell_volume 825.66(10)
_computing_cell_refinement 'Bruker SMART'
_computing_data_collection 'Bruker SMART'
_computing_data_reduction 'Bruker SAINT'
_computing_molecular_graphics 'Bruker SHELXTL'
_computing_publication_material 'Bruker SHELXTL'
_computing_structure_refinement 'SHELXL-97 (Sheldrick, 1997)'
_computing_structure_solution 'SHELXS-97 (Sheldrick, 1990)'
_diffrn_ambient_temperature 295(2)
_diffrn_measured_fraction_theta_full 0.991
_diffrn_measured_fraction_theta_max 0.991
_diffrn_measurement_device_type 'CCD area detector'
_diffrn_measurement_method 'phi and omega scans'
_diffrn_radiation_monochromator graphite
_diffrn_radiation_source 'fine-focus sealed tube'
_diffrn_radiation_type MoK\a
_diffrn_radiation_wavelength 0.71073
_diffrn_reflns_av_R_equivalents 0.0174
_diffrn_reflns_av_sigmaI/netI 0.0202
_diffrn_reflns_limit_h_max 7
_diffrn_reflns_limit_h_min -7
_diffrn_reflns_limit_k_max 10
_diffrn_reflns_limit_k_min -10
_diffrn_reflns_limit_l_max 21
_diffrn_reflns_limit_l_min -21
_diffrn_reflns_number 9478
_diffrn_reflns_theta_full 27.00
_diffrn_reflns_theta_max 27.00
_diffrn_reflns_theta_min 2.45
_exptl_absorpt_coefficient_mu 0.249
_exptl_absorpt_correction_T_max 0.9519
_exptl_absorpt_correction_T_min 0.9336
_exptl_absorpt_correction_type none
_exptl_crystal_colour colorless
_exptl_crystal_density_diffrn 1.573
_exptl_crystal_density_method 'not measured'
_exptl_crystal_description prism
_exptl_crystal_F_000 396
_exptl_crystal_size_max 0.28
_exptl_crystal_size_mid 0.26
_exptl_crystal_size_min 0.20
_refine_diff_density_max 0.428
_refine_diff_density_min -0.306
_refine_diff_density_rms 0.066
_refine_ls_extinction_coef 0.039(4)
_refine_ls_extinction_expression Fc^*^=kFc[1+0.001xFc^2^\l^3^/sin(2\q)]^-1/4^
_refine_ls_extinction_method SHELXL
_refine_ls_goodness_of_fit_ref 1.090
_refine_ls_hydrogen_treatment mixed
_refine_ls_matrix_type full
_refine_ls_number_parameters 234
_refine_ls_number_reflns 3583
_refine_ls_number_restraints 0
_refine_ls_restrained_S_all 1.090
_refine_ls_R_factor_all 0.0508
_refine_ls_R_factor_gt 0.0480
_refine_ls_shift/su_max 0.001
_refine_ls_shift/su_mean 0.000
_refine_ls_structure_factor_coef Fsqd
_refine_ls_weighting_details 'calc w=1/[\s^2^(Fo^2^)+(0.0703P)^2^+0.2741P] where P=(Fo^2^+2Fc^2^)/3'
_refine_ls_weighting_scheme calc
_refine_ls_wR_factor_gt 0.1293
_refine_ls_wR_factor_ref 0.1314
_reflns_number_gt 3335
_reflns_number_total 3583
_reflns_threshold_expression >2sigma(I)
_cod_data_source_file jo0710679-File002.cif
_cod_data_source_block song12m
_cod_depositor_comments
;
The following automatic conversions were performed:
'_symmetry_cell_setting' value 'Triclinic' changed to 'triclinic'
according to '/home/saulius/struct/CIF-dictionaries/cif_core.dic'
dictionary named 'cif_core.dic' version 2.4.1 from 2010-06-29.

Automatic conversion script
Id: cif_fix_enum 1527 2010-12-29 10:47:43Z saulius 
;
_cod_database_code 4024191

loop_
_symmetry_equiv_pos_as_xyz
'x, y, z'
'-x, -y, -z'

loop_
_atom_site_label
_atom_site_type_symbol
_atom_site_fract_x
_atom_site_fract_y
_atom_site_fract_z
_atom_site_U_iso_or_equiv
_atom_site_adp_type
_atom_site_occupancy
_atom_site_symmetry_multiplicity
_atom_site_calc_flag
_atom_site_refinement_flags
_atom_site_disorder_assembly
_atom_site_disorder_group
C1 C 0.4685(3) 0.6861(2) 0.75155(11) 0.0400(4) Uani 1 1 d . . .
C2 C 0.4522(3) 0.8052(2) 0.69442(11) 0.0398(4) Uani 1 1 d . . .
H2 H 0.6042 0.8812 0.6970 0.048 Uiso 1 1 calc R . .
C3 C 0.3688(4) 0.7012(3) 0.60882(12) 0.0515(5) Uani 1 1 d . . .
C4 C 0.2355(5) 0.9579(4) 0.87957(14) 0.0737(7) Uani 1 1 d . . .
H4A H 0.0784 0.9535 0.8665 0.111 Uiso 1 1 calc R . .
H4B H 0.3021 1.0391 0.9291 0.111 Uiso 1 1 calc R . .
H4C H 0.2472 0.8473 0.8853 0.111 Uiso 1 1 calc R . .
C5 C 0.2179(6) 1.1876(5) 0.6605(3) 0.1207(16) Uani 1 1 d . . .
H5A H 0.0731 1.1131 0.6332 0.181 Uiso 1 1 calc R . .
H5B H 0.2899 1.2511 0.6243 0.181 Uiso 1 1 calc R . .
H5C H 0.1964 1.2650 0.7057 0.181 Uiso 1 1 calc R . .
C6 C 0.2950(8) 0.7176(5) 0.47323(17) 0.1065(12) Uani 1 1 d . . .
H6A H 0.3818 0.6398 0.4577 0.160 Uiso 1 1 calc R . .
H6B H 0.3145 0.8018 0.4409 0.160 Uiso 1 1 calc R . .
H6C H 0.1372 0.6561 0.4656 0.160 Uiso 1 1 calc R . .
C7 C 0.7195(3) 0.5516(2) 0.81587(11) 0.0404(4) Uani 1 1 d . . .
C8 C 0.7800(3) 0.4068(3) 0.78496(11) 0.0448(4) Uani 1 1 d . . .
C9 C 0.8164(3) 0.2950(3) 0.83165(14) 0.0530(5) Uani 1 1 d . . .
C10 C 0.7918(3) 0.3256(3) 0.91081(14) 0.0551(5) Uani 1 1 d . . .
C11 C 0.7374(3) 0.4708(3) 0.94370(12) 0.0520(5) Uani 1 1 d . . .
C12 C 0.7030(3) 0.5826(2) 0.89641(11) 0.0453(4) Uani 1 1 d . . .
F1 F 0.8008(2) 0.37338(17) 0.70780(7) 0.0617(3) Uani 1 1 d . . .
F2 F 0.8720(3) 0.15449(18) 0.80013(10) 0.0786(4) Uani 1 1 d . . .
F3 F 0.8260(3) 0.2168(2) 0.95650(10) 0.0827(5) Uani 1 1 d . . .
F4 F 0.7246(2) 0.5049(2) 1.02200(7) 0.0723(4) Uani 1 1 d . . .
F5 F 0.6574(2) 0.72615(17) 0.92997(8) 0.0635(4) Uani 1 1 d . . .
N1 N 0.6767(3) 0.6623(2) 0.76640(10) 0.0442(4) Uani 1 1 d . . .
H1N H 0.774(4) 0.708(3) 0.7445(14) 0.053(6) Uiso 1 1 d . . .
O1 O 0.3075(2) 0.61921(19) 0.78045(9) 0.0542(4) Uani 1 1 d . . .
O2 O 0.3111(4) 0.5509(2) 0.59102(11) 0.0843(6) Uani 1 1 d . . .
O3 O 0.0230(2) 0.84677(18) 0.70161(8) 0.0491(3) Uani 1 1 d . . .
O4 O 0.3537(3) 1.0085(2) 0.81638(9) 0.0603(4) Uani 1 1 d . . .
O5 O 0.3546(3) 1.09122(18) 0.68704(11) 0.0592(4) Uani 1 1 d . . .
O6 O 0.3736(4) 0.8017(2) 0.55780(10) 0.0777(5) Uani 1 1 d . . .
P1 P 0.26618(8) 0.93425(6) 0.72476(3) 0.04082(17) Uani 1 1 d . . .

loop_
_atom_site_aniso_label
_atom_site_aniso_U_11
_atom_site_aniso_U_22
_atom_site_aniso_U_33
_atom_site_aniso_U_23
_atom_site_aniso_U_13
_atom_site_aniso_U_12
C1 0.0392(9) 0.0399(9) 0.0435(9) 0.0143(7) 0.0103(7) 0.0108(7)
C2 0.0370(8) 0.0395(9) 0.0470(9) 0.0162(7) 0.0126(7) 0.0109(7)
C3 0.0611(12) 0.0550(12) 0.0470(10) 0.0165(9) 0.0149(9) 0.0252(10)
C4 0.0824(17) 0.0957(19) 0.0472(12) 0.0143(12) 0.0214(12) 0.0286(15)
C5 0.090(2) 0.114(3) 0.219(5) 0.124(3) 0.065(3) 0.059(2)
C6 0.164(4) 0.118(3) 0.0457(14) 0.0231(15) 0.0103(17) 0.052(3)
C7 0.0324(8) 0.0454(9) 0.0452(9) 0.0158(7) 0.0064(7) 0.0102(7)
C8 0.0389(9) 0.0514(10) 0.0435(9) 0.0103(8) 0.0058(7) 0.0122(8)
C9 0.0450(10) 0.0481(11) 0.0671(13) 0.0141(9) 0.0029(9) 0.0165(8)
C10 0.0415(10) 0.0624(12) 0.0653(13) 0.0326(10) 0.0001(9) 0.0123(9)
C11 0.0369(9) 0.0762(14) 0.0437(10) 0.0222(9) 0.0052(7) 0.0115(9)
C12 0.0384(9) 0.0525(10) 0.0451(10) 0.0104(8) 0.0074(7) 0.0128(8)
F1 0.0674(8) 0.0740(8) 0.0472(7) 0.0070(6) 0.0140(6) 0.0283(7)
F2 0.0846(10) 0.0592(8) 0.1002(11) 0.0153(7) 0.0098(8) 0.0385(7)
F3 0.0780(10) 0.0910(11) 0.0936(11) 0.0594(9) 0.0032(8) 0.0272(8)
F4 0.0565(8) 0.1219(12) 0.0431(7) 0.0297(7) 0.0083(5) 0.0250(8)
F5 0.0694(8) 0.0666(8) 0.0556(7) 0.0025(6) 0.0128(6) 0.0273(7)
N1 0.0375(8) 0.0507(9) 0.0512(9) 0.0250(7) 0.0138(7) 0.0117(7)
O1 0.0404(7) 0.0634(9) 0.0696(9) 0.0359(7) 0.0187(6) 0.0147(6)
O2 0.1315(18) 0.0533(10) 0.0607(10) 0.0071(8) 0.0047(11) 0.0214(10)
O3 0.0398(7) 0.0558(8) 0.0576(8) 0.0228(6) 0.0148(6) 0.0137(6)
O4 0.0601(9) 0.0598(9) 0.0534(9) 0.0040(7) 0.0145(7) 0.0069(7)
O5 0.0562(8) 0.0446(8) 0.0877(11) 0.0325(7) 0.0228(8) 0.0163(6)
O6 0.1237(16) 0.0730(11) 0.0459(9) 0.0243(8) 0.0167(9) 0.0353(11)
P1 0.0394(3) 0.0382(3) 0.0491(3) 0.01558(19) 0.01422(19) 0.01091(19)

loop_
_atom_type_symbol
_atom_type_description
_atom_type_scat_dispersion_real
_atom_type_scat_dispersion_imag
_atom_type_scat_source
C C 0.0033 0.0016 'International Tables Vol C Tables 4.2.6.8 and 6.1.1.4'
H H 0.0000 0.0000 'International Tables Vol C Tables 4.2.6.8 and 6.1.1.4'
N N 0.0061 0.0033 'International Tables Vol C Tables 4.2.6.8 and 6.1.1.4'
O O 0.0106 0.0060 'International Tables Vol C Tables 4.2.6.8 and 6.1.1.4'
F F 0.0171 0.0103 'International Tables Vol C Tables 4.2.6.8 and 6.1.1.4'
P P 0.1023 0.0942 'International Tables Vol C Tables 4.2.6.8 and 6.1.1.4'

loop_
_geom_angle_atom_site_label_1
_geom_angle_atom_site_label_2
_geom_angle_atom_site_label_3
_geom_angle
_geom_angle_site_symmetry_1
_geom_angle_site_symmetry_3
_geom_angle_publ_flag
O1 C1 N1 123.74(17) . . ?
O1 C1 C2 122.38(16) . . ?
N1 C1 C2 113.89(15) . . ?
C3 C2 C1 109.61(15) . . ?
C3 C2 P1 111.50(13) . . ?
C1 C2 P1 110.11(12) . . ?
C3 C2 H2 108.5 . . ?
C1 C2 H2 108.5 . . ?
P1 C2 H2 108.5 . . ?
O2 C3 O6 124.8(2) . . ?
O2 C3 C2 124.54(19) . . ?
O6 C3 C2 110.63(18) . . ?
O4 C4 H4A 109.5 . . ?
O4 C4 H4B 109.5 . . ?
H4A C4 H4B 109.5 . . ?
O4 C4 H4C 109.5 . . ?
H4A C4 H4C 109.5 . . ?
H4B C4 H4C 109.5 . . ?
O5 C5 H5A 109.5 . . ?
O5 C5 H5B 109.5 . . ?
H5A C5 H5B 109.5 . . ?
O5 C5 H5C 109.5 . . ?
H5A C5 H5C 109.5 . . ?
H5B C5 H5C 109.5 . . ?
O6 C6 H6A 109.5 . . ?
O6 C6 H6B 109.5 . . ?
H6A C6 H6B 109.5 . . ?
O6 C6 H6C 109.5 . . ?
H6A C6 H6C 109.5 . . ?
H6B C6 H6C 109.5 . . ?
C12 C7 C8 117.48(17) . . ?
C12 C7 N1 121.84(17) . . ?
C8 C7 N1 120.68(17) . . ?
F1 C8 C9 118.98(18) . . ?
F1 C8 C7 119.43(17) . . ?
C9 C8 C7 121.58(18) . . ?
F2 C9 C10 119.7(2) . . ?
F2 C9 C8 120.5(2) . . ?
C10 C9 C8 119.81(19) . . ?
F3 C10 C9 120.1(2) . . ?
F3 C10 C11 120.0(2) . . ?
C9 C10 C11 119.88(18) . . ?
F4 C11 C10 119.84(19) . . ?
F4 C11 C12 120.4(2) . . ?
C10 C11 C12 119.72(19) . . ?
F5 C12 C11 118.98(18) . . ?
F5 C12 C7 119.55(17) . . ?
C11 C12 C7 121.46(18) . . ?
C1 N1 C7 121.29(15) . . ?
C1 N1 H1N 118.8(17) . . ?
C7 N1 H1N 119.8(17) . . ?
C4 O4 P1 124.97(16) . . ?
C5 O5 P1 123.76(17) . . ?
C3 O6 C6 116.2(2) . . ?
O3 P1 O5 115.63(8) . . ?
O3 P1 O4 116.16(8) . . ?
O5 P1 O4 102.72(9) . . ?
O3 P1 C2 114.76(8) . . ?
O5 P1 C2 101.16(8) . . ?
O4 P1 C2 104.49(9) . . ?

loop_
_geom_bond_atom_site_label_1
_geom_bond_atom_site_label_2
_geom_bond_distance
_geom_bond_site_symmetry_2
_geom_bond_publ_flag
C1 O1 1.213(2) . ?
C1 N1 1.352(2) . ?
C1 C2 1.524(2) . ?
C2 C3 1.524(3) . ?
C2 P1 1.8162(18) . ?
C2 H2 0.9800 . ?
C3 O2 1.180(3) . ?
C3 O6 1.311(3) . ?
C4 O4 1.440(3) . ?
C4 H4A 0.9600 . ?
C4 H4B 0.9600 . ?
C4 H4C 0.9600 . ?
C5 O5 1.395(3) . ?
C5 H5A 0.9600 . ?
C5 H5B 0.9600 . ?
C5 H5C 0.9600 . ?
C6 O6 1.462(3) . ?
C6 H6A 0.9600 . ?
C6 H6B 0.9600 . ?
C6 H6C 0.9600 . ?
C7 C12 1.381(3) . ?
C7 C8 1.383(3) . ?
C7 N1 1.408(2) . ?
C8 F1 1.332(2) . ?
C8 C9 1.373(3) . ?
C9 F2 1.338(2) . ?
C9 C10 1.371(3) . ?
C10 F3 1.337(2) . ?
C10 C11 1.375(3) . ?
C11 F4 1.340(2) . ?
C11 C12 1.376(3) . ?
C12 F5 1.340(2) . ?
N1 H1N 0.79(2) . ?
O3 P1 1.4654(14) . ?
O4 P1 1.5619(16) . ?
O5 P1 1.5604(14) . ?

loop_
_geom_hbond_atom_site_label_D
_geom_hbond_atom_site_label_H
_geom_hbond_atom_site_label_A
_geom_hbond_distance_DH
_geom_hbond_distance_HA
_geom_hbond_distance_DA
_geom_hbond_angle_DHA
_geom_hbond_site_symmetry_A
N1 H1N O3 0.79(2) 1.97(2) 2.764(2) 172(2) 1_655
